data_4065488
loop_
_publ_author_name
'Guisado-Barrios, Gregorio'
'Bouffard, Jean'
'Donnadieu, Bruno'
'Bertrand, Guy'

_publ_section_title
;
 Bis(1,2,3-triazol-5-ylidenes) (i-bitz) as Stable 1,4-Bidentate Ligands
 Based on Mesoionic Carbenes (MICs).
;
_journal_issue 21
_journal_name_full Organometallics
_journal_page_first 6017
_journal_page_last 6021
_journal_paper_doi 10.1021/om200844b
_journal_volume 30
_journal_year 2011
_chemical_formula_moiety 'C34 H41 Cl3 F3 N6 O5 Rh S'
_chemical_formula_sum 'C34 H41 Cl3 F3 N6 O5 Rh S'
_chemical_formula_weight 912.05
_chemical_name_systematic
; 

 ? 

;
_space_group_IT_number 2
_symmetry_cell_setting triclinic
_symmetry_space_group_name_Hall '-P 1'
_symmetry_space_group_name_H-M 'P -1'
_atom_sites_solution_hydrogens geom
_atom_sites_solution_primary direct
_atom_sites_solution_secondary difmap
_audit_creation_method SHELXL-97
_cell_angle_alpha 109.334(2)
_cell_angle_beta 92.297(2)
_cell_angle_gamma 106.715(2)
_cell_formula_units_Z 2
_cell_length_a 11.572(3)
_cell_length_b 12.087(3)
_cell_length_c 16.216(4)
_cell_measurement_reflns_used 7123
_cell_measurement_temperature 100(2)
_cell_measurement_theta_max 26.43
_cell_measurement_theta_min 2.18
_cell_volume 2026.7(9)
_computing_cell_refinement 'Bruker SAINT'
_computing_data_collection 'Bruker APEX2'
_computing_data_reduction 'Bruker SAINT'
_computing_molecular_graphics Ortep
_computing_publication_material 'Bruker SHELXTL'
_computing_structure_refinement 'SHELXL-97 (Sheldrick, 1997)'
_computing_structure_solution SIR97
_diffrn_ambient_temperature 100(2)
_diffrn_measured_fraction_theta_full 0.970
_diffrn_measured_fraction_theta_max 0.970
_diffrn_measurement_device_type 'Bruker APEX-II CCD'
_diffrn_measurement_method '\f and \w scans'
_diffrn_radiation_monochromator graphite
_diffrn_radiation_source 'fine-focus sealed tube'
_diffrn_radiation_type MoK\a
_diffrn_radiation_wavelength 0.71073
_diffrn_reflns_av_R_equivalents 0.0513
_diffrn_reflns_av_sigmaI/netI 0.0803
_diffrn_reflns_limit_h_max 14
_diffrn_reflns_limit_h_min -14
_diffrn_reflns_limit_k_max 15
_diffrn_reflns_limit_k_min -14
_diffrn_reflns_limit_l_max 20
_diffrn_reflns_limit_l_min -20
_diffrn_reflns_number 14984
_diffrn_reflns_theta_full 26.48
_diffrn_reflns_theta_max 26.48
_diffrn_reflns_theta_min 1.86
_diffrn_standards_number 0
_exptl_absorpt_coefficient_mu 0.731
_exptl_absorpt_correction_T_max 0.9272
_exptl_absorpt_correction_T_min 0.8116
_exptl_absorpt_correction_type none
_exptl_crystal_colour yellow
_exptl_crystal_density_diffrn 1.495
_exptl_crystal_density_meas 0
_exptl_crystal_density_method 'not measured'
_exptl_crystal_description 'prism frag'
_exptl_crystal_F_000 932
_exptl_crystal_size_max 0.30
_exptl_crystal_size_mid 0.19
_exptl_crystal_size_min 0.11
_refine_diff_density_max 1.141
_refine_diff_density_min -1.083
_refine_diff_density_rms 0.103
_refine_ls_extinction_coef 0.0004(6)
_refine_ls_extinction_expression Fc^*^=kFc[1+0.001xFc^2^\l^3^/sin(2\q)]^-1/4^
_refine_ls_extinction_method SHELXL
_refine_ls_goodness_of_fit_ref 1.054
_refine_ls_hydrogen_treatment constr
_refine_ls_matrix_type full
_refine_ls_number_parameters 673
_refine_ls_number_reflns 8159
_refine_ls_number_restraints 33
_refine_ls_restrained_S_all 1.138
_refine_ls_R_factor_all 0.0640
_refine_ls_R_factor_gt 0.0505
_refine_ls_shift/su_max 0.001
_refine_ls_shift/su_mean 0.000
_refine_ls_structure_factor_coef Fsqd
_refine_ls_weighting_details 'calc w=1/[\s^2^(Fo^2^)+(0.0627P)^2^+1.5381P] where P=(Fo^2^+2Fc^2^)/3'
_refine_ls_weighting_scheme calc
_refine_ls_wR_factor_gt 0.1277
_refine_ls_wR_factor_ref 0.1360
_reflns_number_gt 6732
_reflns_number_total 8159
_reflns_threshold_expression >2sigma(I)
_cod_data_source_file om200844b_si_002.cif
_cod_data_source_block 4c
_cod_depositor_comments
;
The following automatic conversions were performed:

'_symmetry_cell_setting' value 'Triclinic' changed to 'triclinic'
according to /home/saulius/struct/CIF-dictionaries/cif_core.dic
dictionary named 'cif_core.dic' version 2.4.1 from 2010-06-29.

Automatic conversion script
Id: cif_fix_values 1715 2011-07-08 13:25:40Z adriana 
;
_cod_original_cell_volume 2026.7(8)
_cod_original_sg_symbol_H-M P-1
_cod_database_code 4065488

loop_
_symmetry_equiv_pos_as_xyz
'x, y, z'
'-x, -y, -z'

loop_
_atom_site_label
_atom_site_type_symbol
_atom_site_fract_x
_atom_site_fract_y
_atom_site_fract_z
_atom_site_U_iso_or_equiv
_atom_site_adp_type
_atom_site_occupancy
_atom_site_symmetry_multiplicity
_atom_site_calc_flag
_atom_site_refinement_flags
_atom_site_disorder_assembly
_atom_site_disorder_group
Rh1 Rh 0.30679(3) 0.60174(3) 0.149384(19) 0.01928(12) Uani 1 1 d . . .
O1 O 0.2204(4) 0.4226(3) -0.0391(2) 0.0468(9) Uani 1 1 d . . .
O2 O 0.3607(3) 0.8199(3) 0.0887(2) 0.0406(8) Uani 1 1 d . . .
N1 N 0.2176(3) 0.3442(3) 0.1847(2) 0.0228(7) Uani 1 1 d . . .
N2 N 0.2128(3) 0.3053(3) 0.2539(2) 0.0278(8) Uani 1 1 d . . .
N3 N 0.2651(3) 0.4082(3) 0.3228(2) 0.0234(7) Uani 1 1 d . A .
N4 N 0.4134(4) 0.8227(4) 0.3382(2) 0.0380(10) Uani 1 1 d . . .
N5 N 0.4357(4) 0.8372(4) 0.4237(2) 0.0495(12) Uani 1 1 d . A .
N6 N 0.4001(3) 0.7232(4) 0.4230(2) 0.0318(8) Uani 1 1 d . . .
C1 C 0.2711(3) 0.4674(3) 0.2062(2) 0.0187(7) Uani 1 1 d . A .
C2 C 0.3024(3) 0.5074(4) 0.2979(2) 0.0198(8) Uani 1 1 d . . .
C3 C 0.3564(3) 0.6400(4) 0.3405(2) 0.0210(8) Uani 1 1 d . A .
C4 C 0.3641(4) 0.7039(4) 0.2826(2) 0.0229(8) Uani 1 1 d . A .
C5 C 0.1569(4) 0.2551(4) 0.0988(2) 0.0233(8) Uani 1 1 d . . .
C6 C 0.0361(4) 0.2452(4) 0.0748(3) 0.0246(8) Uani 1 1 d . . .
C7 C -0.0209(4) 0.1619(4) -0.0085(3) 0.0306(9) Uani 1 1 d . . .
H7 H -0.1032 0.1525 -0.0273 0.037 Uiso 1 1 calc R . .
C8 C 0.0398(4) 0.0921(4) -0.0652(3) 0.0300(9) Uani 1 1 d . . .
H8 H -0.0009 0.0354 -0.1220 0.036 Uiso 1 1 calc R . .
C9 C 0.1595(4) 0.1054(4) -0.0385(3) 0.0293(9) Uani 1 1 d . . .
H9 H 0.1999 0.0569 -0.0777 0.035 Uiso 1 1 calc R . .
C10 C 0.2227(4) 0.1879(4) 0.0441(3) 0.0255(9) Uani 1 1 d . . .
C19 C -0.0317(4) 0.3210(4) 0.1365(3) 0.0280(9) Uani 1 1 d . . .
H19 H 0.0267 0.3758 0.1918 0.034 Uiso 1 1 calc R . .
C20 C -0.0703(6) 0.4051(6) 0.0954(4) 0.0530(15) Uani 1 1 d . . .
H20A H 0.0022 0.4605 0.0837 0.079 Uiso 1 1 calc R . .
H20B H -0.1121 0.4544 0.1364 0.079 Uiso 1 1 calc R . .
H20C H -0.1256 0.3542 0.0398 0.079 Uiso 1 1 calc R . .
C21 C -0.1396(5) 0.2396(5) 0.1625(4) 0.0538(15) Uani 1 1 d . . .
H21A H -0.2011 0.1883 0.1101 0.081 Uiso 1 1 calc R . .
H21B H -0.1753 0.2918 0.2068 0.081 Uiso 1 1 calc R . .
H21C H -0.1118 0.1862 0.1872 0.081 Uiso 1 1 calc R . .
C22 C 0.3558(4) 0.2073(4) 0.0717(3) 0.0300(9) Uani 1 1 d . . .
H22 H 0.3725 0.2400 0.1377 0.036 Uiso 1 1 calc R . .
C23 C 0.3884(5) 0.0882(5) 0.0380(3) 0.0390(11) Uani 1 1 d . . .
H23A H 0.3304 0.0238 0.0534 0.059 Uiso 1 1 calc R . .
H23B H 0.4712 0.1030 0.0653 0.059 Uiso 1 1 calc R . .
H23C H 0.3847 0.0613 -0.0264 0.059 Uiso 1 1 calc R . .
C24 C 0.4375(5) 0.3051(5) 0.0390(4) 0.0468(13) Uani 1 1 d . . .
H24A H 0.5235 0.3179 0.0574 0.070 Uiso 1 1 calc R . .
H24B H 0.4202 0.3833 0.0644 0.070 Uiso 1 1 calc R . .
H24C H 0.4207 0.2762 -0.0257 0.070 Uiso 1 1 calc R . .
C31 C 0.2774(5) 0.3984(5) 0.4100(3) 0.0363(11) Uani 1 1 d . . .
H31A H 0.2363 0.3129 0.4051 0.054 Uiso 1 1 calc R A .
H31B H 0.2401 0.4536 0.4504 0.054 Uiso 1 1 calc R . .
H31C H 0.3641 0.4221 0.4329 0.054 Uiso 1 1 calc R . .
C32 C 0.4143(5) 0.7064(5) 0.5090(3) 0.0469(14) Uani 1 1 d . A .
H32A H 0.4638 0.7850 0.5542 0.070 Uiso 1 1 calc R . .
H32B H 0.4548 0.6439 0.5034 0.070 Uiso 1 1 calc R . .
H32C H 0.3337 0.6791 0.5262 0.070 Uiso 1 1 calc R . .
C33 C 0.2517(4) 0.4885(4) 0.0315(3) 0.0293(9) Uani 1 1 d . . .
C34 C 0.3428(4) 0.7395(4) 0.1124(2) 0.0265(9) Uani 1 1 d . . .
C11A C 0.4675(12) 0.9253(13) 0.3133(9) 0.022(3) Uani 0.55 1 d P A 1
C12A C 0.3881(15) 0.9874(13) 0.3026(8) 0.027(3) Uani 0.55 1 d P A 1
C13A C 0.4294(14) 1.0831(12) 0.2732(7) 0.035(3) Uani 0.55 1 d P A 1
H13A H 0.3756 1.1263 0.2652 0.042 Uiso 0.55 1 calc PR A 1
C14A C 0.548(2) 1.1196(15) 0.2544(10) 0.038(4) Uani 0.55 1 d P A 1
H14A H 0.5742 1.1857 0.2329 0.046 Uiso 0.55 1 calc PR A 1
C15A C 0.6268(10) 1.0580(9) 0.2675(6) 0.033(2) Uani 0.55 1 d P A 1
H15A H 0.7085 1.0843 0.2567 0.039 Uiso 0.55 1 calc PR A 1
C16A C 0.5893(11) 0.9578(9) 0.2963(6) 0.021(2) Uani 0.55 1 d P A 1
C25A C 0.2607(15) 0.9510(13) 0.3240(8) 0.034(4) Uani 0.55 1 d PD A 1
H25A H 0.2541 0.8813 0.3457 0.041 Uiso 0.55 1 calc PR A 1
C26A C 0.244(2) 1.0532(17) 0.4001(17) 0.27(3) Uani 0.55 1 d PD A 1
H26A H 0.2571 1.0383 0.4550 0.403 Uiso 0.55 1 calc PR A 1
H26B H 0.1604 1.0560 0.3911 0.403 Uiso 0.55 1 calc PR A 1
H26C H 0.3023 1.1322 0.4040 0.403 Uiso 0.55 1 calc PR A 1
C27A C 0.1577(18) 0.903(4) 0.2485(13) 0.28(3) Uani 0.55 1 d PD A 1
H27A H 0.1704 0.9594 0.2158 0.418 Uiso 0.55 1 calc PR A 1
H27B H 0.0801 0.8969 0.2717 0.418 Uiso 0.55 1 calc PR A 1
H27C H 0.1556 0.8207 0.2089 0.418 Uiso 0.55 1 calc PR A 1
C28A C 0.6783(10) 0.8934(9) 0.3162(7) 0.028(2) Uani 0.55 1 d P A 1
H28A H 0.6286 0.8097 0.3145 0.033 Uiso 0.55 1 calc PR A 1
C29A C 0.7654(9) 0.8753(11) 0.2487(7) 0.043(2) Uani 0.55 1 d P A 1
H29A H 0.8234 0.9558 0.2550 0.064 Uiso 0.55 1 calc PR A 1
H29B H 0.7188 0.8364 0.1890 0.064 Uiso 0.55 1 calc PR A 1
H29C H 0.8100 0.8221 0.2587 0.064 Uiso 0.55 1 calc PR A 1
C30A C 0.7461(11) 0.9663(10) 0.4093(7) 0.038(2) Uani 0.55 1 d P A 1
H30A H 0.7975 0.9221 0.4248 0.057 Uiso 0.55 1 calc PR A 1
H30B H 0.6873 0.9757 0.4509 0.057 Uiso 0.55 1 calc PR A 1
H30C H 0.7975 1.0482 0.4126 0.057 Uiso 0.55 1 calc PR A 1
C11B C 0.4219(19) 0.9441(17) 0.3150(11) 0.030(4) Uani 0.45 1 d P A 2
C12B C 0.330(2) 0.9879(15) 0.3059(9) 0.028(3) Uani 0.45 1 d P A 2
C13B C 0.358(2) 1.0911(12) 0.2793(8) 0.052(4) Uani 0.45 1 d P A 2
H13B H 0.2964 1.1268 0.2728 0.063 Uiso 0.45 1 calc PR A 2
C14B C 0.469(2) 1.1391(15) 0.2633(9) 0.053(4) Uani 0.45 1 d P A 2
H14B H 0.4852 1.2074 0.2440 0.063 Uiso 0.45 1 calc PR A 2
C15B C 0.563(2) 1.0936(19) 0.2736(12) 0.048(7) Uani 0.45 1 d P A 2
H15B H 0.6421 1.1325 0.2635 0.057 Uiso 0.45 1 calc PR A 2
C16B C 0.5418(16) 0.9878(14) 0.2995(8) 0.034(3) Uani 0.45 1 d P A 2
C25B C 0.2057(16) 0.9364(14) 0.3284(9) 0.035(4) Uani 0.45 1 d PD A 2
H25B H 0.2142 0.8944 0.3710 0.042 Uiso 0.45 1 calc PR A 2
C26B C 0.1508(17) 1.0355(13) 0.3701(7) 0.060(5) Uani 0.45 1 d PD A 2
H26D H 0.2151 1.1108 0.4075 0.090 Uiso 0.45 1 calc PR A 2
H26E H 0.0911 1.0079 0.4062 0.090 Uiso 0.45 1 calc PR A 2
H26F H 0.1100 1.0527 0.3238 0.090 Uiso 0.45 1 calc PR A 2
C27B C 0.1276(16) 0.8409(11) 0.2444(7) 0.048(5) Uani 0.45 1 d PD A 2
H27D H 0.1246 0.8791 0.2000 0.071 Uiso 0.45 1 calc PR A 2
H27E H 0.0448 0.8077 0.2562 0.071 Uiso 0.45 1 calc PR A 2
H27F H 0.1625 0.7736 0.2222 0.071 Uiso 0.45 1 calc PR A 2
C28B C 0.6395(13) 0.9359(15) 0.3102(9) 0.036(3) Uani 0.45 1 d P A 2
H28B H 0.6023 0.8606 0.3250 0.043 Uiso 0.45 1 calc PR A 2
C29B C 0.696(2) 0.898(2) 0.2306(14) 0.106(8) Uani 0.45 1 d P A 2
H29D H 0.6404 0.8209 0.1872 0.159 Uiso 0.45 1 calc PR A 2
H29E H 0.7724 0.8837 0.2464 0.159 Uiso 0.45 1 calc PR A 2
H29F H 0.7146 0.9627 0.2051 0.159 Uiso 0.45 1 calc PR A 2
C30B C 0.740(2) 1.028(3) 0.3883(19) 0.160(15) Uani 0.45 1 d P A 2
H30D H 0.7560 0.9852 0.4273 0.239 Uiso 0.45 1 calc PR A 2
H30E H 0.7121 1.0968 0.4215 0.239 Uiso 0.45 1 calc PR A 2
H30F H 0.8146 1.0591 0.3655 0.239 Uiso 0.45 1 calc PR A 2
S1 S 0.63051(12) 0.50525(13) 0.35338(9) 0.0419(3) Uani 1 1 d . . .
O3A O 0.5885(6) 0.5883(6) 0.4101(4) 0.0284(13) Uani 0.50 1 d P B 1
O4A O 0.5180(5) 0.3875(5) 0.2949(4) 0.0259(13) Uani 0.50 1 d P B 1
O4B O 0.5211(6) 0.4476(9) 0.3575(6) 0.052(2) Uani 0.50 1 d P B 2
O3B O 0.6684(10) 0.6501(8) 0.4139(4) 0.053(2) Uani 0.50 1 d P B 2
O5 O 0.7291(3) 0.4666(3) 0.3787(2) 0.0336(7) Uani 1 1 d . B .
C100 C 0.6687(5) 0.5368(7) 0.2572(4) 0.0600(18) Uani 1 1 d . B .
F1A F 0.585(2) 0.5624(15) 0.2213(15) 0.037(3) Uani 0.55 1 d P B 1
F2A F 0.6475(8) 0.4035(6) 0.1965(4) 0.0574(19) Uani 0.55 1 d P B 1
F3A F 0.7741(7) 0.5879(9) 0.2519(6) 0.0525(18) Uani 0.55 1 d P B 1
F1B F 0.588(3) 0.6002(19) 0.231(2) 0.050(5) Uani 0.45 1 d P B 2
F2B F 0.7073(8) 0.4857(14) 0.1970(6) 0.065(3) Uani 0.45 1 d P B 2
F3B F 0.7699(7) 0.6667(11) 0.3019(8) 0.075(3) Uani 0.45 1 d P B 2
C1S C 0.9908(5) 0.6569(4) 0.4512(2) 0.068(2) Uani 1 1 d D . .
H1S H 0.9138 0.5855 0.4366 0.082 Uiso 1 1 calc R C 1
Cl1A Cl 0.9489(4) 0.7912(3) 0.4816(3) 0.0592(12) Uani 0.50 1 d PD D 1
Cl2A Cl 1.0619(5) 0.6362(6) 0.3545(4) 0.199(5) Uani 0.50 1 d PD D 1
Cl3A Cl 1.0840(6) 0.6476(6) 0.5345(4) 0.191(5) Uani 0.50 1 d PD D 1
Cl1B Cl 0.9883(4) 0.8036(3) 0.4513(3) 0.0586(11) Uani 0.50 1 d PD D 2
Cl2B Cl 1.0736(4) 0.6069(4) 0.3667(2) 0.0561(10) Uani 0.50 1 d PD D 2
Cl3B Cl 1.0598(5) 0.6726(5) 0.5568(2) 0.0624(12) Uani 0.50 1 d PD D 2

loop_
_atom_site_aniso_label
_atom_site_aniso_U_11
_atom_site_aniso_U_22
_atom_site_aniso_U_33
_atom_site_aniso_U_23
_atom_site_aniso_U_13
_atom_site_aniso_U_12
Rh1 0.02505(18) 0.01597(18) 0.01713(17) 0.00783(12) 0.00197(11) 0.00491(12)
O1 0.095(3) 0.0212(17) 0.0179(16) 0.0027(13) -0.0008(16) 0.0158(18)
O2 0.071(2) 0.0233(17) 0.0300(17) 0.0172(14) 0.0089(16) 0.0102(16)
N1 0.0360(19) 0.0201(18) 0.0200(16) 0.0115(14) 0.0113(14) 0.0143(15)
N2 0.048(2) 0.0200(18) 0.0246(18) 0.0133(15) 0.0138(16) 0.0175(17)
N3 0.0332(19) 0.0240(19) 0.0221(17) 0.0133(14) 0.0102(14) 0.0162(16)
N4 0.054(2) 0.024(2) 0.0169(17) 0.0081(15) -0.0070(16) -0.0148(18)
N5 0.069(3) 0.032(2) 0.0199(19) 0.0128(17) -0.0100(18) -0.025(2)
N6 0.034(2) 0.030(2) 0.0193(17) 0.0128(15) -0.0049(14) -0.0099(16)
C1 0.0194(18) 0.0164(19) 0.0233(19) 0.0087(15) 0.0038(15) 0.0080(15)
C2 0.0189(18) 0.022(2) 0.0220(19) 0.0109(16) 0.0042(14) 0.0085(16)
C3 0.0156(18) 0.024(2) 0.0213(19) 0.0094(16) -0.0002(14) 0.0013(15)
C4 0.024(2) 0.019(2) 0.0213(19) 0.0082(16) 0.0005(15) 0.0003(16)
C5 0.037(2) 0.0143(19) 0.0217(19) 0.0095(15) 0.0077(16) 0.0084(17)
C6 0.038(2) 0.016(2) 0.026(2) 0.0117(16) 0.0085(17) 0.0107(18)
C7 0.034(2) 0.027(2) 0.033(2) 0.0133(19) 0.0050(18) 0.0088(19)
C8 0.041(3) 0.021(2) 0.028(2) 0.0091(17) 0.0039(18) 0.0085(19)
C9 0.043(3) 0.019(2) 0.026(2) 0.0055(17) 0.0072(18) 0.0131(19)
C10 0.035(2) 0.018(2) 0.029(2) 0.0126(17) 0.0102(17) 0.0101(18)
C19 0.032(2) 0.022(2) 0.030(2) 0.0080(17) 0.0063(17) 0.0112(18)
C20 0.070(4) 0.057(4) 0.061(4) 0.033(3) 0.030(3) 0.048(3)
C21 0.061(4) 0.035(3) 0.070(4) 0.020(3) 0.039(3) 0.016(3)
C22 0.032(2) 0.028(2) 0.028(2) 0.0045(18) 0.0079(18) 0.0138(19)
C23 0.047(3) 0.038(3) 0.038(3) 0.011(2) 0.006(2) 0.026(2)
C24 0.037(3) 0.036(3) 0.071(4) 0.020(3) 0.020(3) 0.013(2)
C31 0.066(3) 0.034(3) 0.022(2) 0.0181(19) 0.013(2) 0.026(2)
C32 0.057(3) 0.044(3) 0.020(2) 0.019(2) -0.013(2) -0.020(2)
C33 0.044(3) 0.022(2) 0.029(2) 0.0152(18) 0.0066(19) 0.013(2)
C34 0.034(2) 0.024(2) 0.0164(18) 0.0059(17) 0.0013(16) 0.0041(18)
C11A 0.032(8) 0.009(5) 0.014(4) 0.001(3) -0.011(5) -0.003(5)
C12A 0.037(8) 0.017(5) 0.027(5) 0.009(4) -0.011(6) 0.008(7)
C13A 0.059(8) 0.014(6) 0.026(5) 0.007(4) -0.011(5) 0.004(6)
C14A 0.076(9) 0.021(7) 0.015(7) 0.013(4) -0.001(6) 0.005(6)
C15A 0.042(6) 0.021(5) 0.024(5) 0.007(3) 0.004(4) -0.004(4)
C16A 0.020(8) 0.016(5) 0.026(5) 0.008(3) 0.003(5) 0.003(4)
C25A 0.051(10) 0.032(7) 0.033(6) 0.015(5) 0.016(7) 0.028(7)
C26A 0.32(4) 0.050(11) 0.32(4) -0.028(17) 0.29(4) -0.027(18)
C27A 0.082(15) 0.74(8) 0.14(2) 0.24(4) 0.056(14) 0.20(3)
C28A 0.026(5) 0.019(5) 0.032(4) 0.007(4) 0.005(4) 0.002(4)
C29A 0.041(5) 0.043(6) 0.050(6) 0.022(5) 0.025(5) 0.014(5)
C30A 0.052(6) 0.034(6) 0.029(4) 0.019(4) 0.005(4) 0.005(5)
C11B 0.039(12) 0.018(9) 0.020(6) 0.008(6) -0.008(8) -0.008(7)
C12B 0.050(11) 0.023(6) 0.010(5) 0.005(4) -0.002(8) 0.009(9)
C13B 0.110(14) 0.014(6) 0.025(6) 0.007(4) 0.001(8) 0.010(8)
C14B 0.096(15) 0.012(7) 0.032(7) -0.001(5) -0.001(7) 0.004(8)
C15B 0.067(14) 0.036(13) 0.011(8) 0.010(6) 0.000(8) -0.026(11)
C16B 0.042(9) 0.034(8) 0.015(5) 0.008(5) -0.002(5) -0.001(7)
C25B 0.070(12) 0.026(7) 0.024(6) 0.014(5) 0.018(8) 0.030(9)
C26B 0.148(16) 0.035(8) 0.020(5) 0.005(5) 0.007(7) 0.067(10)
C27B 0.111(13) 0.024(6) 0.016(5) -0.006(4) -0.007(6) 0.050(7)
C28B 0.020(9) 0.037(10) 0.038(8) 0.008(7) 0.009(7) -0.006(6)
C29B 0.18(2) 0.101(16) 0.096(15) 0.062(13) 0.090(16) 0.089(17)
C30B 0.074(14) 0.14(3) 0.15(3) -0.07(2) -0.048(15) 0.022(17)
S1 0.0463(7) 0.0601(9) 0.0529(8) 0.0443(7) 0.0302(6) 0.0354(7)
O3A 0.037(4) 0.020(3) 0.024(3) 0.006(3) -0.002(3) 0.006(3)
O4A 0.020(3) 0.021(3) 0.027(3) 0.000(2) -0.005(2) 0.005(2)
O4B 0.021(3) 0.077(6) 0.082(6) 0.060(5) 0.020(4) 0.016(4)
O3B 0.101(7) 0.039(5) 0.026(4) 0.009(3) 0.011(4) 0.037(5)
O5 0.0263(15) 0.042(2) 0.0388(17) 0.0231(15) 0.0059(13) 0.0104(14)
C100 0.029(3) 0.122(6) 0.046(3) 0.049(4) 0.007(2) 0.026(3)
F1A 0.048(5) 0.043(7) 0.033(4) 0.019(5) 0.003(3) 0.026(6)
F2A 0.089(5) 0.050(4) 0.028(3) -0.010(3) -0.014(3) 0.047(4)
F3A 0.039(4) 0.073(5) 0.073(5) 0.057(4) 0.027(4) 0.020(4)
F1B 0.037(5) 0.070(14) 0.060(12) 0.046(12) 0.001(7) 0.019(10)
F2B 0.037(5) 0.140(11) 0.056(5) 0.065(7) 0.032(4) 0.045(6)
F3B 0.038(4) 0.089(7) 0.102(8) 0.079(7) -0.023(5) -0.024(5)
C1S 0.030(3) 0.041(3) 0.118(6) 0.013(3) -0.015(3) 0.009(3)
Cl1A 0.037(2) 0.048(2) 0.097(3) 0.032(2) 0.0043(17) 0.0134(15)
Cl2A 0.037(3) 0.051(3) 0.492(15) 0.065(5) 0.054(5) 0.023(2)
Cl3A 0.058(3) 0.074(4) 0.440(14) 0.136(7) -0.087(6) -0.013(3)
Cl1B 0.051(3) 0.0334(18) 0.070(3) -0.0079(15) -0.0201(18) 0.0180(17)
Cl2B 0.0415(18) 0.076(3) 0.080(2) 0.045(2) 0.0328(15) 0.0374(19)
Cl3B 0.059(3) 0.068(3) 0.0523(18) 0.0146(15) -0.0183(15) 0.0206(19)

loop_
_atom_type_symbol
_atom_type_description
_atom_type_scat_dispersion_real
_atom_type_scat_dispersion_imag
_atom_type_scat_source
C C 0.0033 0.0016 'International Tables Vol C Tables 4.2.6.8 and 6.1.1.4'
H H 0.0000 0.0000 'International Tables Vol C Tables 4.2.6.8 and 6.1.1.4'
N N 0.0061 0.0033 'International Tables Vol C Tables 4.2.6.8 and 6.1.1.4'
O O 0.0106 0.0060 'International Tables Vol C Tables 4.2.6.8 and 6.1.1.4'
F F 0.0171 0.0103 'International Tables Vol C Tables 4.2.6.8 and 6.1.1.4'
S S 0.1246 0.1234 'International Tables Vol C Tables 4.2.6.8 and 6.1.1.4'
Cl Cl 0.1484 0.1585 'International Tables Vol C Tables 4.2.6.8 and 6.1.1.4'
Rh Rh -1.1178 0.9187 'International Tables Vol C Tables 4.2.6.8 and 6.1.1.4'

loop_
_geom_angle_atom_site_label_1
_geom_angle_atom_site_label_2
_geom_angle_atom_site_label_3
_geom_angle
C34 Rh1 C33 92.08(17)
C34 Rh1 C4 95.77(16)
C33 Rh1 C4 172.10(16)
C34 Rh1 C1 172.63(15)
C33 Rh1 C1 95.17(16)
C4 Rh1 C1 77.01(15)
N2 N1 C1 114.7(3)
N2 N1 C5 118.1(3)
C1 N1 C5 127.0(3)
N3 N2 N1 103.7(3)
N2 N3 C2 111.4(3)
N2 N3 C31 118.0(3)
C2 N3 C31 130.6(4)
N5 N4 C4 114.7(4)
N5 N4 C11A 117.6(6)
C4 N4 C11A 125.9(6)
N5 N4 C11B 117.8(6)
C4 N4 C11B 126.3(6)
C11A N4 C11B 22.9(7)
N6 N5 N4 103.6(3)
N5 N6 C3 111.6(3)
N5 N6 C32 117.4(4)
C3 N6 C32 131.0(4)
N1 C1 C2 101.9(3)
N1 C1 Rh1 140.8(3)
C2 C1 Rh1 117.2(3)
N3 C2 C1 108.3(3)
N3 C2 C3 137.3(3)
C1 C2 C3 114.2(3)
N6 C3 C4 108.2(4)
N6 C3 C2 138.1(4)
C4 C3 C2 113.6(3)
N4 C4 C3 101.8(3)
N4 C4 Rh1 140.3(3)
C3 C4 Rh1 117.9(3)
C6 C5 C10 124.2(4)
C6 C5 N1 116.9(3)
C10 C5 N1 118.8(4)
C7 C6 C5 116.8(4)
C7 C6 C19 120.8(4)
C5 C6 C19 122.4(4)
C6 C7 C8 121.3(4)
C9 C8 C7 119.7(4)
C8 C9 C10 122.0(4)
C9 C10 C5 115.9(4)
C9 C10 C22 122.1(4)
C5 C10 C22 122.0(4)
C21 C19 C6 112.0(4)
C21 C19 C20 111.8(4)
C6 C19 C20 110.6(4)
C10 C22 C23 112.8(4)
C10 C22 C24 109.7(4)
C23 C22 C24 110.0(4)
O1 C33 Rh1 178.8(4)
O2 C34 Rh1 177.8(4)
C12A C11A N4 113.5(12)
C12A C11A C16A 123.0(13)
N4 C11A C16A 123.5(10)
C13A C12A C11A 118.0(15)
C13A C12A C25A 121.4(14)
C11A C12A C25A 120.6(13)
C12A C13A C14A 122.2(13)
C15A C14A C13A 118.8(13)
C14A C15A C16A 121.7(12)
C15A C16A C11A 116.3(12)
C15A C16A C28A 122.1(10)
C11A C16A C28A 121.4(9)
C26A C25A C12A 110.5(13)
C26A C25A C27A 111.3(12)
C12A C25A C27A 116.9(14)
C30A C28A C29A 111.8(9)
C30A C28A C16A 108.7(8)
C29A C28A C16A 113.1(9)
C12B C11B C16B 127.5(17)
C12B C11B N4 126.5(14)
C16B C11B N4 105.8(16)
C11B C12B C13B 116(2)
C11B C12B C25B 122.6(14)
C13B C12B C25B 121.1(19)
C14B C13B C12B 121(2)
C13B C14B C15B 122.6(19)
C14B C15B C16B 120.4(18)
C11B C16B C15B 112.8(18)
C11B C16B C28B 125.3(16)
C15B C16B C28B 121.9(18)
C26B C25B C12B 111.9(16)
C26B C25B C27B 111.9(11)
C12B C25B C27B 107.3(13)
C29B C28B C16B 114.4(16)
C29B C28B C30B 109.1(19)
C16B C28B C30B 111.1(16)
O4B S1 O3A 73.6(5)
O4B S1 O5 119.6(4)
O3A S1 O5 123.5(3)
O4B S1 O4A 39.8(4)
O3A S1 O4A 109.4(4)
O5 S1 O4A 110.4(3)
O4B S1 O3B 111.3(6)
O3A S1 O3B 37.8(4)
O5 S1 O3B 104.1(4)
O4A S1 O3B 143.5(4)
O4B S1 C100 120.7(4)
O3A S1 C100 114.6(4)
O5 S1 C100 103.8(2)
O4A S1 C100 89.9(3)
O3B S1 C100 93.0(4)
F2B C100 F3A 64.0(7)
F2B C100 F1A 102.3(11)
F3A C100 F1A 117.8(13)
F2B C100 F1B 111.0(13)
F3A C100 F1B 109.7(14)
F1A C100 F1B 14.9(17)
F2B C100 F2A 42.5(6)
F3A C100 F2A 102.3(7)
F1A C100 F2A 101.0(9)
F1B C100 F2A 115.7(11)
F2B C100 F3B 104.6(9)
F3A C100 F3B 41.3(5)
F1A C100 F3B 103.0(11)
F1B C100 F3B 88.8(12)
F2A C100 F3B 143.2(7)
F2B C100 S1 132.0(8)
F3A C100 S1 120.7(5)
F1A C100 S1 112.2(12)
F1B C100 S1 110.6(13)
F2A C100 S1 97.2(5)
F3B C100 S1 99.0(5)
Cl1A C1S Cl2B 127.6(3)
Cl1A C1S Cl3A 114.4(3)
Cl2B C1S Cl3A 95.7(3)
Cl1A C1S Cl2A 111.9(3)
Cl2B C1S Cl2A 16.4(2)
Cl3A C1S Cl2A 109.2(3)
Cl1A C1S Cl1B 23.04(16)
Cl2B C1S Cl1B 104.7(3)
Cl3A C1S Cl1B 120.3(4)
Cl2A C1S Cl1B 89.5(3)
Cl1A C1S Cl3B 99.5(3)
Cl2B C1S Cl3B 112.7(3)
Cl3A C1S Cl3B 17.3(3)
Cl2A C1S Cl3B 125.1(4)
Cl1B C1S Cl3B 110.1(3)

loop_
_geom_bond_atom_site_label_1
_geom_bond_atom_site_label_2
_geom_bond_distance
Rh1 C34 1.894(4)
Rh1 C33 1.898(4)
Rh1 C4 2.068(4)
Rh1 C1 2.071(4)
O1 C33 1.129(5)
O2 C34 1.130(5)
N1 N2 1.350(4)
N1 C1 1.353(5)
N1 C5 1.444(5)
N2 N3 1.324(5)
N3 C2 1.350(5)
N3 C31 1.463(5)
N4 N5 1.343(5)
N4 C4 1.353(5)
N4 C11A 1.413(15)
N4 C11B 1.61(2)
N5 N6 1.315(6)
N6 C3 1.349(5)
N6 C32 1.484(5)
C1 C2 1.399(5)
C2 C3 1.446(6)
C3 C4 1.391(5)
C5 C6 1.396(6)
C5 C10 1.400(5)
C6 C7 1.386(6)
C6 C19 1.525(5)
C7 C8 1.389(6)
C8 C9 1.382(6)
C9 C10 1.393(6)
C10 C22 1.516(6)
C19 C21 1.522(7)
C19 C20 1.538(6)
C22 C23 1.523(6)
C22 C24 1.544(7)
C11A C12A 1.382(13)
C11A C16A 1.414(17)
C12A C13A 1.36(2)
C12A C25A 1.502(17)
C13A C14A 1.40(3)
C14A C15A 1.38(2)
C15A C16A 1.401(15)
C16A C28A 1.539(14)
C25A C26A 1.495(12)
C25A C27A 1.507(13)
C28A C30A 1.517(15)
C28A C29A 1.523(14)
C11B C12B 1.34(2)
C11B C16B 1.40(2)
C12B C13B 1.41(2)
C12B C25B 1.50(2)
C13B C14B 1.33(3)
C14B C15B 1.37(3)
C15B C16B 1.43(2)
C16B C28B 1.47(2)
C25B C26B 1.494(11)
C25B C27B 1.506(13)
C28B C29B 1.47(2)
C28B C30B 1.55(2)
S1 O4B 1.274(7)
S1 O3A 1.339(6)
S1 O5 1.444(3)
S1 O4A 1.600(6)
S1 O3B 1.614(8)
S1 C100 1.768(6)
C100 F2B 1.152(11)
C100 F3A 1.219(9)
C100 F1A 1.27(2)
C100 F1B 1.49(2)
C100 F2A 1.526(10)
C100 F3B 1.576(12)
C1S Cl1A 1.747(4)
C1S Cl2B 1.747(4)
C1S Cl3A 1.748(4)
C1S Cl2A 1.779(4)
C1S Cl1B 1.781(4)
C1S Cl3B 1.786(4)
